data_7034475
loop_
_publ_author_name
'Hu, Xiao-Li'
'Liu, Fu-Hong'
'Qin, Chao'
'Shao, Kui-Zhan'
'Su, Zhong-Min'

_publ_section_title
;
 A 2D bilayered metal-organic framework as a fluorescent sensor for highly
 selective sensing of nitro explosives.
;
_journal_issue 17
_journal_name_full 'Dalton transactions (Cambridge, England : 2003)'
_journal_page_first 7822
_journal_page_last 7827
_journal_paper_doi 10.1039/c5dt00515a
_journal_volume 44
_journal_year 2015
_chemical_formula_sum 'C60 H64.5 Cd3 N6.5 O16.5'
_chemical_formula_weight 1477.88
_chemical_name_systematic
;
 ?
;
_space_group_IT_number 2
_symmetry_cell_setting triclinic
_symmetry_space_group_name_Hall '-P 1'
_symmetry_space_group_name_H-M 'P -1'
_atom_sites_solution_hydrogens geom
_atom_sites_solution_primary direct
_atom_sites_solution_secondary difmap
_audit_creation_method SHELXL-97
_audit_update_record
;
2015-03-12 deposited with the CCDC.
2015-03-19 downloaded from the CCDC.
;
_cell_angle_alpha 73.034(5)
_cell_angle_beta 74.572(5)
_cell_angle_gamma 62.256(5)
_cell_formula_units_Z 2
_cell_length_a 13.530(5)
_cell_length_b 14.255(5)
_cell_length_c 19.655(5)
_cell_measurement_reflns_used 18392
_cell_measurement_temperature 298(2)
_cell_measurement_theta_max 25.0
_cell_measurement_theta_min 1.6
_cell_volume 3170.9(18)
_computing_cell_refinement 'Bruker SAINT'
_computing_data_collection 'Bruker APEX2'
_computing_data_reduction 'Bruker SAINT'
_computing_molecular_graphics Diamond
_computing_publication_material 'SHELXTL (Sheldrick, 2008)'
_computing_structure_refinement 'SHELXL-97 (Sheldrick, 2008)'
_computing_structure_solution 'SHELXS-97 (Sheldrick, 2008)'
_diffrn_ambient_temperature 298(2)
_diffrn_measured_fraction_theta_full 0.996
_diffrn_measured_fraction_theta_max 0.996
_diffrn_measurement_device_type 'Bruker SMART Apex II CCD Detector'
_diffrn_measurement_method \w
_diffrn_radiation_monochromator graphite
_diffrn_radiation_source 'fine-focus sealed tube'
_diffrn_radiation_type MoK\a
_diffrn_radiation_wavelength 0.71069
_diffrn_reflns_av_R_equivalents 0.0291
_diffrn_reflns_av_unetI/netI 0.0579
_diffrn_reflns_limit_h_max 16
_diffrn_reflns_limit_h_min -11
_diffrn_reflns_limit_k_max 16
_diffrn_reflns_limit_k_min -16
_diffrn_reflns_limit_l_max 23
_diffrn_reflns_limit_l_min -23
_diffrn_reflns_number 18392
_diffrn_reflns_theta_full 25.00
_diffrn_reflns_theta_max 25.00
_diffrn_reflns_theta_min 1.65
_exptl_absorpt_coefficient_mu 1.068
_exptl_absorpt_correction_T_max 0.7912
_exptl_absorpt_correction_T_min 0.7687
_exptl_absorpt_correction_type multi-scan
_exptl_absorpt_process_details 'SADABS, Sheldrick (2008)'
_exptl_crystal_colour yellow
_exptl_crystal_density_diffrn 1.548
_exptl_crystal_density_method 'not measured'
_exptl_crystal_description block
_exptl_crystal_F_000 1492
_exptl_crystal_size_max 0.26
_exptl_crystal_size_mid 0.25
_exptl_crystal_size_min 0.23
_refine_diff_density_max 1.190
_refine_diff_density_min -1.105
_refine_diff_density_rms 0.117
_refine_ls_extinction_method none
_refine_ls_goodness_of_fit_ref 1.019
_refine_ls_hydrogen_treatment constr
_refine_ls_matrix_type full
_refine_ls_number_parameters 706
_refine_ls_number_reflns 11131
_refine_ls_number_restraints 54
_refine_ls_restrained_S_all 1.030
_refine_ls_R_factor_all 0.0826
_refine_ls_R_factor_gt 0.0534
_refine_ls_shift/su_max 0.001
_refine_ls_shift/su_mean 0.000
_refine_ls_structure_factor_coef Fsqd
_refine_ls_weighting_details 'calc w=1/[\s^2^(Fo^2^)+(0.0847P)^2^+4.5080P] where P=(Fo^2^+2Fc^2^)/3'
_refine_ls_weighting_scheme calc
_refine_ls_wR_factor_gt 0.1386
_refine_ls_wR_factor_ref 0.1574
_reflns_number_gt 7898
_reflns_number_total 11131
_reflns_threshold_expression >2\s(I)
_cod_data_source_file c5dt00515a2.cif
_cod_data_source_block 1
_cod_depositor_comments 'Adding full bibliography for 7034475.cif.'
_cod_original_sg_symbol_H-M P-1
_cod_original_formula_sum 'C60 H64.50 Cd3 N6.50 O16.50'
_cod_database_code 7034475

loop_
_symmetry_equiv_pos_as_xyz
'x, y, z'
'-x, -y, -z'

loop_
_atom_site_label
_atom_site_type_symbol
_atom_site_fract_x
_atom_site_fract_y
_atom_site_fract_z
_atom_site_U_iso_or_equiv
_atom_site_adp_type
_atom_site_occupancy
_atom_site_symmetry_multiplicity
_atom_site_calc_flag
_atom_site_refinement_flags
_atom_site_disorder_assembly
_atom_site_disorder_group
C1 C 0.6456(6) 0.2747(6) -0.4338(4) 0.0516(18) Uani 1 1 d . . .
H1A H 0.6515 0.3232 -0.4764 0.062 Uiso 1 1 calc R . .
C2 C 0.6967(6) 0.1655(5) -0.4331(4) 0.0505(18) Uani 1 1 d . . .
H2A H 0.7344 0.1415 -0.4760 0.061 Uiso 1 1 calc R . .
C3 C 0.6935(5) 0.0901(5) -0.3702(4) 0.0397(15) Uani 1 1 d . . .
C4 C 0.6349(6) 0.1281(5) -0.3083(4) 0.0498(18) Uani 1 1 d . . .
H4A H 0.6334 0.0793 -0.2651 0.060 Uiso 1 1 calc R . .
C5 C -0.1707(12) 0.6947(10) -0.5829(6) 0.098(4) Uani 1 1 d . . .
C6 C 0.5779(6) 0.2381(6) -0.3088(4) 0.0508(18) Uani 1 1 d . . .
H6A H 0.5343 0.2624 -0.2669 0.061 Uiso 1 1 calc R . .
C7 C -0.0527(9) 0.6074(9) -0.5823(7) 0.103(4) Uani 1 1 d . . .
H7A H -0.0256 0.6012 -0.5400 0.154 Uiso 1 1 calc R . .
H7B H -0.0044 0.6253 -0.6244 0.154 Uiso 1 1 calc R . .
H7C H -0.0526 0.5399 -0.5821 0.154 Uiso 1 1 calc R . .
C8 C 0.5859(5) 0.3118(5) -0.3717(4) 0.0357(15) Uani 1 1 d . . .
C9 C -0.3376(12) 0.8065(11) -0.6288(8) 0.142(6) Uani 1 1 d . . .
H9A H -0.3697 0.8166 -0.6698 0.214 Uiso 1 1 calc R . .
H9B H -0.3332 0.8718 -0.6288 0.214 Uiso 1 1 calc R . .
H9C H -0.3844 0.7890 -0.5855 0.214 Uiso 1 1 calc R . .
C10 C 0.5989(5) 0.4732(5) -0.3645(3) 0.0321(14) Uani 1 1 d . . .
C11 C -0.1734(12) 0.6600(11) -0.6925(7) 0.130(5) Uani 1 1 d U . .
H11A H -0.2290 0.6910 -0.7240 0.195 Uiso 1 1 calc R . .
H11B H -0.1552 0.5844 -0.6757 0.195 Uiso 1 1 calc R . .
H11C H -0.1065 0.6693 -0.7183 0.195 Uiso 1 1 calc R . .
C12 C 0.5774(5) 0.5812(5) -0.3947(4) 0.0395(15) Uani 1 1 d . . .
H12A H 0.5176 0.6233 -0.4207 0.047 Uiso 1 1 calc R . .
C13 C -0.0448(15) 0.9248(13) -0.6102(8) 0.147(2) Uani 1 1 d . . .
C14 C 0.6435(6) 0.6267(5) -0.3867(4) 0.0406(15) Uani 1 1 d . . .
H14A H 0.6284 0.6984 -0.4080 0.049 Uiso 1 1 calc R . .
C16 C 0.7313(5) 0.5663(5) -0.3473(4) 0.0403(15) Uani 1 1 d . . .
C17 C 0.0151(14) 1.0283(12) -0.7242(7) 0.147(2) Uani 1 1 d . . .
H17A H 0.0277 1.0172 -0.7722 0.221 Uiso 1 1 calc R . .
H17B H 0.0836 1.0214 -0.7134 0.221 Uiso 1 1 calc R . .
H17C H -0.0431 1.0994 -0.7205 0.221 Uiso 1 1 calc R . .
C18 C 0.7547(6) 0.4582(6) -0.3187(4) 0.0507(19) Uani 1 1 d . . .
H18A H 0.8148 0.4159 -0.2929 0.061 Uiso 1 1 calc R . .
C19 C 0.6899(6) 0.4126(6) -0.3280(4) 0.055(2) Uani 1 1 d . . .
H19A H 0.7081 0.3396 -0.3092 0.066 Uiso 1 1 calc R . .
C20 C 0.4189(5) 0.4880(5) -0.3846(3) 0.0323(14) Uani 1 1 d . . .
C21 C 0.3739(5) 0.4601(5) -0.4279(4) 0.0445(17) Uani 1 1 d . . .
H21A H 0.4188 0.3999 -0.4490 0.053 Uiso 1 1 calc R . .
C22 C 0.2648(5) 0.5202(5) -0.4393(4) 0.0438(17) Uani 1 1 d . . .
H22A H 0.2376 0.5013 -0.4696 0.053 Uiso 1 1 calc R . .
C23 C 0.1923(5) 0.6088(5) -0.4075(4) 0.0410(16) Uani 1 1 d . . .
C24 C 0.2365(5) 0.6362(5) -0.3638(4) 0.0408(16) Uani 1 1 d . . .
H24A H 0.1906 0.6954 -0.3419 0.049 Uiso 1 1 calc R . .
C25 C 0.3476(5) 0.5769(5) -0.3524(4) 0.0399(15) Uani 1 1 d . . .
H25A H 0.3752 0.5966 -0.3228 0.048 Uiso 1 1 calc R . .
C26 C 0.0726(6) 0.6719(6) -0.4186(4) 0.0470(17) Uani 1 1 d . . .
C27 C 0.6704(5) 0.6188(5) -0.1197(4) 0.0385(15) Uani 1 1 d . . .
C28 C 0.6695(6) 0.5336(5) -0.0647(4) 0.0405(15) Uani 1 1 d . . .
H28A H 0.7113 0.5129 -0.0280 0.049 Uiso 1 1 calc R . .
C29 C 0.6081(5) 0.4784(5) -0.0628(4) 0.0383(15) Uani 1 1 d . . .
H29A H 0.6088 0.4208 -0.0251 0.046 Uiso 1 1 calc R . .
C30 C 0.5447(5) 0.5086(5) -0.1175(4) 0.0369(15) Uani 1 1 d . . .
C31 C 0.5454(6) 0.5934(6) -0.1728(4) 0.0449(17) Uani 1 1 d . . .
H31A H 0.5031 0.6143 -0.2092 0.054 Uiso 1 1 calc R . .
C32 C 0.6084(5) 0.6481(6) -0.1750(4) 0.0449(17) Uani 1 1 d . . .
H32A H 0.6094 0.7045 -0.2133 0.054 Uiso 1 1 calc R . .
C33 C 0.5422(5) 0.3338(5) -0.1040(4) 0.0374(15) Uani 1 1 d . . .
C34 C 0.6520(6) 0.2888(6) -0.1375(4) 0.0465(17) Uani 1 1 d . . .
H34A H 0.6880 0.3328 -0.1644 0.056 Uiso 1 1 calc R . .
C35 C 0.7085(6) 0.1780(6) -0.1309(4) 0.055(2) Uani 1 1 d . . .
H35A H 0.7832 0.1477 -0.1529 0.066 Uiso 1 1 calc R . .
C36 C 0.6558(6) 0.1109(6) -0.0919(4) 0.0475(17) Uani 1 1 d . . .
C37 C 0.5462(6) 0.1586(6) -0.0574(4) 0.0509(18) Uani 1 1 d . . .
H37A H 0.5103 0.1149 -0.0296 0.061 Uiso 1 1 calc R . .
C38 C 0.4897(6) 0.2675(6) -0.0630(4) 0.0498(18) Uani 1 1 d . . .
H38A H 0.4160 0.2975 -0.0395 0.060 Uiso 1 1 calc R . .
C39 C 0.7176(7) -0.0079(6) -0.0897(5) 0.057(2) Uani 1 1 d . . .
C40 C 0.3758(5) 0.5005(5) -0.1366(4) 0.0382(15) Uani 1 1 d . . .
C41 C 0.3025(5) 0.6029(5) -0.1248(4) 0.0441(17) Uani 1 1 d . . .
H41A H 0.3240 0.6389 -0.1030 0.053 Uiso 1 1 calc R . .
C42 C 0.1956(5) 0.6526(5) -0.1456(4) 0.0411(16) Uani 1 1 d . . .
H42A H 0.1465 0.7220 -0.1378 0.049 Uiso 1 1 calc R . .
C43 C 0.1619(5) 0.6008(5) -0.1774(3) 0.0375(15) Uani 1 1 d . . .
C44 C 0.2371(6) 0.4958(6) -0.1886(4) 0.0476(18) Uani 1 1 d . . .
H44A H 0.2153 0.4586 -0.2092 0.057 Uiso 1 1 calc R . .
C45 C 0.3430(6) 0.4484(6) -0.1691(4) 0.0456(17) Uani 1 1 d . . .
H45A H 0.3932 0.3798 -0.1780 0.055 Uiso 1 1 calc R . .
C46 C 0.0499(6) 0.6535(6) -0.2026(4) 0.0445(17) Uani 1 1 d . . .
C47 C 0.7546(6) -0.0300(5) -0.3705(4) 0.0432(16) Uani 1 1 d . . .
C48 C 0.7958(6) 0.6174(6) -0.3323(4) 0.0453(17) Uani 1 1 d . . .
C49 C 0.7373(5) 0.6788(5) -0.1204(4) 0.0413(16) Uani 1 1 d . . .
Cd1 Cd -0.12629(4) 0.72918(4) -0.28229(3) 0.03421(14) Uani 1 1 d . . .
Cd2 Cd -0.13599(4) 0.78804(4) -0.46509(3) 0.04264(16) Uani 1 1 d . . .
Cd3 Cd -0.15668(4) 0.78759(4) -0.10037(3) 0.04552(16) Uani 1 1 d . . .
N1 N 0.5323(4) 0.4271(4) -0.3721(3) 0.0389(13) Uani 1 1 d . . .
N2 N 0.4835(4) 0.4479(4) -0.1144(3) 0.0410(13) Uani 1 1 d . . .
N3 N -0.2177(14) 0.7132(10) -0.6321(6) 0.138(5) Uani 1 1 d . . .
N4 N -0.0182(12) 0.9518(10) -0.6757(6) 0.147(2) Uani 1 1 d . . .
O1 O -0.2209(6) 0.7451(6) -0.5283(4) 0.089(2) Uani 1 1 d . . .
O2 O -0.0161(4) 0.7476(4) -0.1944(3) 0.0553(13) Uani 1 1 d . A .
O3 O -0.0764(10) 0.8589(8) -0.5756(5) 0.147(2) Uani 1 1 d . . .
O4 O 0.0278(4) 0.6015(4) -0.2336(3) 0.0630(15) Uani 1 1 d . . .
O5 O 0.0084(4) 0.7475(4) -0.3859(3) 0.0525(13) Uani 1 1 d . . .
O6 O 0.0382(4) 0.6497(5) -0.4632(3) 0.0671(16) Uani 1 1 d . . .
O7 O 0.7792(4) -0.0917(4) -0.3131(3) 0.0498(12) Uani 1 1 d . . .
O8 O 0.7744(4) -0.0549(4) -0.4315(3) 0.0579(14) Uani 1 1 d . . .
O9 O 0.7737(4) 0.7158(4) -0.3608(3) 0.0509(12) Uani 1 1 d . . .
O10 O 0.8632(5) 0.5658(4) -0.2883(3) 0.0649(15) Uani 1 1 d . . .
O11 O 0.6740(5) -0.0699(4) -0.0523(4) 0.0719(17) Uani 1 1 d . . .
O12 O 0.8135(5) -0.0417(4) -0.1277(4) 0.0786(19) Uani 1 1 d . . .
O13 O 0.7469(4) 0.7490(4) -0.1762(3) 0.0465(11) Uani 1 1 d . . .
O14 O 0.7763(4) 0.6612(4) -0.0656(3) 0.0532(13) Uani 1 1 d . . .
O15A O -0.0339(10) 0.7338(11) -0.0259(7) 0.108(2) Uani 0.70 1 d PD A 1
N5A N 0.0380(9) 0.6907(11) 0.0738(7) 0.108(2) Uani 0.70 1 d PD A 1
C51A C -0.0119(8) 0.6792(11) 0.0332(7) 0.108(2) Uani 0.70 1 d PD A 1
C53A C 0.0620(12) 0.6231(12) 0.1450(7) 0.108(2) Uani 0.70 1 d PD A 1
H53A H 0.1005 0.6478 0.1653 0.162 Uiso 0.70 1 calc PR A 1
H53B H 0.1088 0.5493 0.1402 0.162 Uiso 0.70 1 calc PR A 1
H53C H -0.0077 0.6280 0.1759 0.162 Uiso 0.70 1 calc PR A 1
C52A C -0.0468(11) 0.5877(12) 0.0618(7) 0.108(2) Uani 0.70 1 d PD A 1
H52A H -0.0249 0.5514 0.1085 0.162 Uiso 0.70 1 calc PR A 1
H52B H -0.0107 0.5377 0.0297 0.162 Uiso 0.70 1 calc PR A 1
H52C H -0.1274 0.6155 0.0657 0.162 Uiso 0.70 1 calc PR A 1
C54A C 0.0732(12) 0.7820(12) 0.0454(8) 0.108(2) Uani 0.70 1 d PD A 1
H54A H 0.1102 0.7843 0.0800 0.162 Uiso 0.70 1 calc PR A 1
H54B H 0.0078 0.8490 0.0372 0.162 Uiso 0.70 1 calc PR A 1
H54C H 0.1243 0.7711 0.0010 0.162 Uiso 0.70 1 calc PR A 1
O15B O -0.0567(16) 0.7203(15) -0.0117(10) 0.059(3) Uani 0.30 1 d PD A 2
C51B C -0.0076(11) 0.7444(15) 0.0212(9) 0.059(3) Uani 0.30 1 d PD A 2
C52B C 0.0117(17) 0.8439(15) -0.0093(11) 0.059(3) Uani 0.30 1 d PD A 2
H52D H -0.0189 0.8794 -0.0535 0.088 Uiso 0.30 1 calc PR A 2
H52E H 0.0914 0.8250 -0.0186 0.088 Uiso 0.30 1 calc PR A 2
H52F H -0.0248 0.8916 0.0244 0.088 Uiso 0.30 1 calc PR A 2
N5B N 0.0259(13) 0.6867(15) 0.0788(10) 0.059(3) Uani 0.30 1 d PD A 2
C54B C 0.0081(18) 0.5854(16) 0.1124(11) 0.059(3) Uani 0.30 1 d PD A 2
H54D H 0.0398 0.5522 0.1563 0.088 Uiso 0.30 1 calc PR A 2
H54E H 0.0445 0.5362 0.0798 0.088 Uiso 0.30 1 calc PR A 2
H54F H -0.0714 0.6033 0.1227 0.088 Uiso 0.30 1 calc PR A 2
C53B C 0.0835(18) 0.7175(17) 0.1173(11) 0.059(3) Uani 0.30 1 d PD A 2
H53D H 0.1037 0.6643 0.1604 0.088 Uiso 0.30 1 calc PR A 2
H53E H 0.0335 0.7867 0.1297 0.088 Uiso 0.30 1 calc PR A 2
H53F H 0.1505 0.7213 0.0868 0.088 Uiso 0.30 1 calc PR A 2
C15 C -0.0295(14) 0.9858(12) -0.5720(7) 0.147(2) Uani 1 1 d . . .
H15A H -0.0041 1.0373 -0.6054 0.221 Uiso 1 1 calc R . .
H15B H 0.0259 0.9383 -0.5409 0.221 Uiso 1 1 calc R . .
H15C H -0.0999 1.0233 -0.5436 0.221 Uiso 1 1 calc R . .
C55 C -0.0305(14) 0.8827(12) -0.7192(7) 0.147(2) Uani 1 1 d . . .
H55A H -0.0087 0.9055 -0.7697 0.221 Uiso 1 1 calc R . .
H55B H -0.1076 0.8925 -0.7104 0.221 Uiso 1 1 calc R . .
H55C H 0.0174 0.8078 -0.7043 0.221 Uiso 1 1 calc R . .
O16 O 0.5367(18) 0.0507(17) 0.1311(10) 0.318(6) Uani 1 1 d D . .
C56 C 0.636(2) -0.036(2) 0.1374(6) 0.318(6) Uani 1 1 d D . .
C57 C 0.670(2) -0.155(2) 0.1480(12) 0.318(6) Uani 1 1 d D . .
H57A H 0.6052 -0.1673 0.1502 0.477 Uiso 1 1 calc R . .
H57B H 0.7008 -0.1913 0.1920 0.477 Uiso 1 1 calc R . .
H57C H 0.7261 -0.1825 0.1084 0.477 Uiso 1 1 calc R . .
N6 N 0.718(2) -0.020(2) 0.1340(7) 0.318(6) Uani 1 1 d D . .
C58 C 0.6991(19) 0.0990(19) 0.1232(12) 0.318(6) Uani 1 1 d D . .
H58A H 0.7696 0.1010 0.1218 0.477 Uiso 1 1 calc R . .
H58B H 0.6455 0.1303 0.1624 0.477 Uiso 1 1 calc R . .
H58C H 0.6706 0.1393 0.0787 0.477 Uiso 1 1 calc R . .
C59 C 0.834(2) -0.1000(19) 0.1402(12) 0.318(6) Uani 1 1 d D . .
H59A H 0.8806 -0.0637 0.1358 0.477 Uiso 1 1 calc R . .
H59B H 0.8619 -0.1408 0.1027 0.477 Uiso 1 1 calc R . .
H59C H 0.8356 -0.1479 0.1863 0.477 Uiso 1 1 calc R . .
O17 O 0.305(2) 0.8603(15) -0.3788(16) 0.234(9) Uani 0.50 1 d PD . .
C60 C 0.3706(18) 0.8725(12) -0.349(2) 0.234(9) Uani 0.50 1 d PD . .
C61 C 0.365(3) 0.841(2) -0.2713(18) 0.234(9) Uani 0.50 1 d PD . .
H61A H 0.3088 0.8129 -0.2514 0.351 Uiso 0.50 1 calc PR . .
H61B H 0.3450 0.9027 -0.2516 0.351 Uiso 0.50 1 calc PR . .
H61C H 0.4371 0.7861 -0.2596 0.351 Uiso 0.50 1 calc PR . .
N7 N 0.4417(19) 0.9052(13) -0.3688(18) 0.234(9) Uani 0.50 1 d PD . .
C63 C 0.517(3) 0.918(2) -0.3318(19) 0.234(9) Uani 0.50 1 d PD . .
H63A H 0.5640 0.9486 -0.3669 0.351 Uiso 0.50 1 calc PR . .
H63B H 0.5635 0.8486 -0.3065 0.351 Uiso 0.50 1 calc PR . .
H63C H 0.4715 0.9651 -0.2982 0.351 Uiso 0.50 1 calc PR . .
C62 C 0.453(2) 0.940(2) -0.4501(17) 0.234(9) Uani 0.50 1 d PD . .
H62A H 0.5103 0.9675 -0.4672 0.351 Uiso 0.50 1 calc PR . .
H62B H 0.3824 0.9961 -0.4634 0.351 Uiso 0.50 1 calc PR . .
H62C H 0.4745 0.8795 -0.4713 0.351 Uiso 0.50 1 calc PR . .

loop_
_atom_site_aniso_label
_atom_site_aniso_U_11
_atom_site_aniso_U_22
_atom_site_aniso_U_33
_atom_site_aniso_U_23
_atom_site_aniso_U_13
_atom_site_aniso_U_12
C1 0.055(5) 0.033(4) 0.054(5) -0.003(3) -0.008(4) -0.011(3)
C2 0.058(5) 0.030(4) 0.047(4) -0.010(3) 0.001(3) -0.008(3)
C3 0.039(4) 0.029(3) 0.054(4) -0.010(3) -0.012(3) -0.013(3)
C4 0.070(5) 0.027(3) 0.049(4) 0.002(3) -0.013(4) -0.022(3)
C5 0.158(12) 0.110(9) 0.078(8) 0.001(7) -0.035(8) -0.099(9)
C6 0.053(4) 0.036(4) 0.058(5) -0.015(4) 0.000(4) -0.015(3)
C7 0.089(8) 0.094(8) 0.134(10) -0.064(8) -0.012(7) -0.025(7)
C8 0.028(3) 0.025(3) 0.057(4) -0.010(3) -0.014(3) -0.007(3)
C9 0.143(12) 0.101(10) 0.173(15) -0.035(10) -0.090(11) -0.005(9)
C10 0.030(3) 0.027(3) 0.043(4) -0.010(3) -0.008(3) -0.013(3)
C11 0.175(9) 0.128(8) 0.104(7) -0.049(6) -0.017(7) -0.065(7)
C12 0.038(4) 0.035(4) 0.050(4) -0.009(3) -0.013(3) -0.015(3)
C13 0.219(6) 0.142(5) 0.096(4) -0.010(3) 0.022(4) -0.121(4)
C14 0.046(4) 0.035(4) 0.048(4) -0.011(3) -0.005(3) -0.023(3)
C16 0.041(4) 0.044(4) 0.046(4) -0.014(3) -0.008(3) -0.023(3)
C17 0.219(6) 0.142(5) 0.096(4) -0.010(3) 0.022(4) -0.121(4)
C18 0.048(4) 0.039(4) 0.072(5) 0.004(4) -0.032(4) -0.021(3)
C19 0.060(5) 0.039(4) 0.076(6) 0.002(4) -0.036(4) -0.024(4)
C20 0.029(3) 0.027(3) 0.043(4) -0.009(3) -0.004(3) -0.014(3)
C21 0.037(4) 0.035(4) 0.066(5) -0.021(3) -0.011(3) -0.010(3)
C22 0.033(4) 0.044(4) 0.060(5) -0.017(3) -0.013(3) -0.013(3)
C23 0.034(4) 0.034(4) 0.052(4) -0.004(3) -0.008(3) -0.013(3)
C24 0.036(4) 0.035(4) 0.051(4) -0.018(3) 0.000(3) -0.013(3)
C25 0.031(3) 0.040(4) 0.052(4) -0.016(3) -0.007(3) -0.013(3)
C26 0.035(4) 0.039(4) 0.062(5) -0.005(4) -0.013(3) -0.012(3)
C27 0.031(3) 0.033(3) 0.052(4) -0.014(3) -0.002(3) -0.013(3)
C28 0.044(4) 0.036(4) 0.044(4) -0.002(3) -0.013(3) -0.019(3)
C29 0.039(4) 0.038(4) 0.042(4) -0.002(3) -0.010(3) -0.022(3)
C30 0.028(3) 0.032(3) 0.052(4) -0.012(3) -0.006(3) -0.012(3)
C31 0.038(4) 0.046(4) 0.057(5) -0.006(3) -0.017(3) -0.019(3)
C32 0.036(4) 0.044(4) 0.054(4) 0.000(3) -0.015(3) -0.017(3)
C33 0.033(4) 0.033(3) 0.048(4) -0.007(3) -0.016(3) -0.011(3)
C34 0.040(4) 0.041(4) 0.064(5) -0.008(3) -0.005(3) -0.024(3)
C35 0.040(4) 0.042(4) 0.074(5) -0.018(4) 0.003(4) -0.012(3)
C36 0.054(5) 0.037(4) 0.053(4) -0.009(3) -0.013(4) -0.018(3)
C37 0.044(4) 0.042(4) 0.068(5) -0.010(4) -0.006(4) -0.021(3)
C38 0.041(4) 0.041(4) 0.070(5) -0.009(4) -0.011(4) -0.018(3)
C39 0.065(5) 0.047(5) 0.062(5) -0.013(4) -0.015(4) -0.023(4)
C40 0.033(3) 0.038(4) 0.047(4) -0.007(3) -0.010(3) -0.016(3)
C41 0.039(4) 0.042(4) 0.060(5) -0.012(3) -0.014(3) -0.019(3)
C42 0.033(4) 0.030(3) 0.055(4) -0.013(3) -0.009(3) -0.006(3)
C43 0.032(3) 0.041(4) 0.044(4) -0.005(3) -0.013(3) -0.017(3)
C44 0.047(4) 0.052(4) 0.057(5) -0.019(4) -0.017(3) -0.022(4)
C45 0.038(4) 0.044(4) 0.057(5) -0.019(3) -0.016(3) -0.010(3)
C46 0.037(4) 0.044(4) 0.049(4) 0.007(3) -0.013(3) -0.020(3)
C47 0.043(4) 0.034(4) 0.056(5) -0.009(4) -0.011(3) -0.017(3)
C48 0.044(4) 0.054(5) 0.053(4) -0.018(4) -0.004(3) -0.030(4)
C49 0.032(4) 0.033(4) 0.060(5) -0.010(3) -0.008(3) -0.014(3)
Cd1 0.0348(3) 0.0292(2) 0.0432(3) -0.0034(2) -0.0155(2) -0.0143(2)
Cd2 0.0452(3) 0.0347(3) 0.0473(3) -0.0100(2) -0.0122(2) -0.0125(2)
Cd3 0.0488(3) 0.0355(3) 0.0596(4) -0.0100(2) -0.0126(2) -0.0212(2)
N1 0.031(3) 0.026(3) 0.063(4) -0.013(3) -0.015(3) -0.008(2)
N2 0.028(3) 0.033(3) 0.064(4) -0.006(3) -0.018(3) -0.012(2)
N3 0.252(16) 0.138(10) 0.089(8) -0.040(7) -0.015(9) -0.130(11)
N4 0.219(6) 0.142(5) 0.096(4) -0.010(3) 0.022(4) -0.121(4)
O1 0.092(5) 0.135(6) 0.073(4) -0.049(4) -0.011(4) -0.061(5)
O2 0.032(3) 0.046(3) 0.076(4) 0.003(3) -0.010(2) -0.014(2)
O3 0.219(6) 0.142(5) 0.096(4) -0.010(3) 0.022(4) -0.121(4)
O4 0.050(3) 0.065(4) 0.081(4) -0.011(3) -0.033(3) -0.019(3)
O5 0.033(3) 0.040(3) 0.077(4) -0.013(3) -0.004(2) -0.011(2)
O6 0.043(3) 0.067(4) 0.094(4) -0.026(3) -0.026(3) -0.011(3)
O7 0.057(3) 0.028(2) 0.058(3) -0.003(2) -0.020(2) -0.010(2)
O8 0.072(4) 0.029(3) 0.061(3) -0.012(2) -0.011(3) -0.009(2)
O9 0.055(3) 0.043(3) 0.069(3) -0.015(3) -0.009(3) -0.031(2)
O10 0.071(4) 0.065(4) 0.083(4) -0.008(3) -0.038(3) -0.039(3)
O11 0.067(4) 0.042(3) 0.106(5) -0.017(3) 0.000(3) -0.028(3)
O12 0.073(4) 0.038(3) 0.104(5) -0.018(3) 0.019(4) -0.020(3)
O13 0.044(3) 0.039(3) 0.059(3) -0.007(2) -0.004(2) -0.024(2)
O14 0.065(3) 0.052(3) 0.062(3) 0.000(3) -0.025(3) -0.038(3)
O15A 0.103(5) 0.139(6) 0.088(5) -0.010(4) -0.029(4) -0.055(4)
N5A 0.103(5) 0.139(6) 0.088(5) -0.010(4) -0.029(4) -0.055(4)
C51A 0.103(5) 0.139(6) 0.088(5) -0.010(4) -0.029(4) -0.055(4)
C53A 0.103(5) 0.139(6) 0.088(5) -0.010(4) -0.029(4) -0.055(4)
C52A 0.103(5) 0.139(6) 0.088(5) -0.010(4) -0.029(4) -0.055(4)
C54A 0.103(5) 0.139(6) 0.088(5) -0.010(4) -0.029(4) -0.055(4)
O15B 0.057(6) 0.068(7) 0.058(6) -0.019(5) -0.029(5) -0.017(5)
C51B 0.057(6) 0.068(7) 0.058(6) -0.019(5) -0.029(5) -0.017(5)
C52B 0.057(6) 0.068(7) 0.058(6) -0.019(5) -0.029(5) -0.017(5)
N5B 0.057(6) 0.068(7) 0.058(6) -0.019(5) -0.029(5) -0.017(5)
C54B 0.057(6) 0.068(7) 0.058(6) -0.019(5) -0.029(5) -0.017(5)
C53B 0.057(6) 0.068(7) 0.058(6) -0.019(5) -0.029(5) -0.017(5)
C15 0.219(6) 0.142(5) 0.096(4) -0.010(3) 0.022(4) -0.121(4)
C55 0.219(6) 0.142(5) 0.096(4) -0.010(3) 0.022(4) -0.121(4)
O16 0.331(17) 0.274(15) 0.328(10) -0.115(13) -0.096(13) -0.054(13)
C56 0.331(17) 0.274(15) 0.328(10) -0.115(13) -0.096(13) -0.054(13)
C57 0.331(17) 0.274(15) 0.328(10) -0.115(13) -0.096(13) -0.054(13)
N6 0.331(17) 0.274(15) 0.328(10) -0.115(13) -0.096(13) -0.054(13)
C58 0.331(17) 0.274(15) 0.328(10) -0.115(13) -0.096(13) -0.054(13)
C59 0.331(17) 0.274(15) 0.328(10) -0.115(13) -0.096(13) -0.054(13)
O17 0.211(18) 0.096(9) 0.35(2) -0.060(12) -0.115(17) 0.021(9)
C60 0.211(18) 0.096(9) 0.35(2) -0.060(12) -0.115(17) 0.021(9)
C61 0.211(18) 0.096(9) 0.35(2) -0.060(12) -0.115(17) 0.021(9)
N7 0.211(18) 0.096(9) 0.35(2) -0.060(12) -0.115(17) 0.021(9)
C63 0.211(18) 0.096(9) 0.35(2) -0.060(12) -0.115(17) 0.021(9)
C62 0.211(18) 0.096(9) 0.35(2) -0.060(12) -0.115(17) 0.021(9)

loop_
_atom_type_symbol
_atom_type_description
_atom_type_scat_dispersion_real
_atom_type_scat_dispersion_imag
_atom_type_scat_source
C C 0.0033 0.0016 'International Tables Vol C Tables 4.2.6.8 and 6.1.1.4'
H H 0.0000 0.0000 'International Tables Vol C Tables 4.2.6.8 and 6.1.1.4'
N N 0.0061 0.0033 'International Tables Vol C Tables 4.2.6.8 and 6.1.1.4'
O O 0.0106 0.0060 'International Tables Vol C Tables 4.2.6.8 and 6.1.1.4'
Cd Cd -0.8075 1.2024 'International Tables Vol C Tables 4.2.6.8 and 6.1.1.4'

loop_
_geom_angle_atom_site_label_1
_geom_angle_atom_site_label_2
_geom_angle_atom_site_label_3
_geom_angle
_geom_angle_site_symmetry_1
_geom_angle_site_symmetry_3
C8 C1 C2 119.9(7) . .
C8 C1 H1A 120.0 . .
C2 C1 H1A 120.0 . .
C1 C2 C3 121.9(7) . .
C1 C2 H2A 119.1 . .
C3 C2 H2A 119.1 . .
C4 C3 C2 117.6(6) . .
C4 C3 C47 121.6(6) . .
C2 C3 C47 120.7(6) . .
C3 C4 C6 121.2(7) . .
C3 C4 H4A 119.4 . .
C6 C4 H4A 119.4 . .
N3 C5 O1 122.1(14) . .
N3 C5 C7 118.4(14) . .
O1 C5 C7 119.4(10) . .
C8 C6 C4 120.0(7) . .
C8 C6 H6A 120.0 . .
C4 C6 H6A 120.0 . .
C5 C7 H7A 109.5 . .
C5 C7 H7B 109.5 . .
H7A C7 H7B 109.5 . .
C5 C7 H7C 109.5 . .
H7A C7 H7C 109.5 . .
H7B C7 H7C 109.5 . .
C1 C8 C6 119.2(6) . .
C1 C8 N1 120.1(6) . .
C6 C8 N1 120.7(6) . .
N3 C9 H9A 109.5 . .
N3 C9 H9B 109.5 . .
H9A C9 H9B 109.5 . .
N3 C9 H9C 109.5 . .
H9A C9 H9C 109.5 . .
H9B C9 H9C 109.5 . .
C19 C10 N1 120.8(6) . .
C19 C10 C12 117.7(6) . .
N1 C10 C12 121.5(5) . .
N3 C11 H11A 109.5 . .
N3 C11 H11B 109.5 . .
H11A C11 H11B 109.5 . .
N3 C11 H11C 109.5 . .
H11A C11 H11C 109.5 . .
H11B C11 H11C 109.5 . .
C14 C12 C10 121.2(6) . .
C14 C12 H12A 119.4 . .
C10 C12 H12A 119.4 . .
O3 C13 N4 132.8(17) . .
O3 C13 C15 116.5(14) . .
N4 C13 C15 110.7(14) . .
C16 C14 C12 120.4(6) . .
C16 C14 H14A 119.8 . .
C12 C14 H14A 119.8 . .
C14 C16 C18 118.5(6) . .
C14 C16 C48 120.8(6) . .
C18 C16 C48 120.6(6) . .
N4 C17 H17A 109.5 . .
N4 C17 H17B 109.5 . .
H17A C17 H17B 109.5 . .
N4 C17 H17C 109.5 . .
H17A C17 H17C 109.5 . .
H17B C17 H17C 109.5 . .
C19 C18 C16 120.8(6) . .
C19 C18 H18A 119.6 . .
C16 C18 H18A 119.6 . .
C10 C19 C18 121.2(7) . .
C10 C19 H19A 119.4 . .
C18 C19 H19A 119.4 . .
C25 C20 C21 117.8(6) . .
C25 C20 N1 120.6(5) . .
C21 C20 N1 121.6(5) . .
C22 C21 C20 120.4(6) . .
C22 C21 H21A 119.8 . .
C20 C21 H21A 119.8 . .
C21 C22 C23 122.6(6) . .
C21 C22 H22A 118.7 . .
C23 C22 H22A 118.7 . .
C22 C23 C24 117.2(6) . .
C22 C23 C26 122.1(6) . .
C24 C23 C26 120.7(6) . .
C25 C24 C23 121.0(6) . .
C25 C24 H24A 119.5 . .
C23 C24 H24A 119.5 . .
C24 C25 C20 121.0(6) . .
C24 C25 H25A 119.5 . .
C20 C25 H25A 119.5 . .
O5 C26 O6 121.2(6) . .
O5 C26 C23 120.2(6) . .
O6 C26 C23 118.6(6) . .
C28 C27 C32 118.8(6) . .
C28 C27 C49 120.5(6) . .
C32 C27 C49 120.8(6) . .
C27 C28 C29 121.2(6) . .
C27 C28 H28A 119.4 . .
C29 C28 H28A 119.4 . .
C28 C29 C30 120.1(6) . .
C28 C29 H29A 119.9 . .
C30 C29 H29A 119.9 . .
C31 C30 C29 119.0(6) . .
C31 C30 N2 122.5(6) . .
C29 C30 N2 118.5(6) . .
C30 C31 C32 120.8(6) . .
C30 C31 H31A 119.6 . .
C32 C31 H31A 119.6 . .
C31 C32 C27 120.1(7) . .
C31 C32 H32A 120.0 . .
C27 C32 H32A 120.0 . .
C34 C33 C38 119.8(6) . .
C34 C33 N2 118.9(6) . .
C38 C33 N2 121.2(6) . .
C33 C34 C35 119.6(6) . .
C33 C34 H34A 120.2 . .
C35 C34 H34A 120.2 . .
C34 C35 C36 121.2(7) . .
C34 C35 H35A 119.4 . .
C36 C35 H35A 119.4 . .
C37 C36 C35 117.7(6) . .
C37 C36 C39 122.8(7) . .
C35 C36 C39 119.5(7) . .
C38 C37 C36 121.8(7) . .
C38 C37 H37A 119.1 . .
C36 C37 H37A 119.1 . .
C37 C38 C33 119.8(7) . .
C37 C38 H38A 120.1 . .
C33 C38 H38A 120.1 . .
O11 C39 O12 122.0(7) . .
O11 C39 C36 120.4(8) . .
O12 C39 C36 117.6(7) . .
O11 C39 Cd3 66.4(4) . 1_645
O12 C39 Cd3 55.6(4) . 1_645
C36 C39 Cd3 172.9(6) . 1_645
C45 C40 C41 119.5(6) . .
C45 C40 N2 119.9(6) . .
C41 C40 N2 120.7(6) . .
C40 C41 C42 119.8(6) . .
C40 C41 H41A 120.1 . .
C42 C41 H41A 120.1 . .
C43 C42 C41 121.0(6) . .
C43 C42 H42A 119.5 . .
C41 C42 H42A 119.5 . .
C42 C43 C44 118.7(6) . .
C42 C43 C46 122.1(6) . .
C44 C43 C46 119.1(6) . .
C45 C44 C43 119.7(6) . .
C45 C44 H44A 120.1 . .
C43 C44 H44A 120.1 . .
C40 C45 C44 121.2(6) . .
C40 C45 H45A 119.4 . .
C44 C45 H45A 119.4 . .
O2 C46 O4 122.7(6) . .
O2 C46 C43 119.5(6) . .
O4 C46 C43 117.8(6) . .
O7 C47 O8 127.5(6) . .
O7 C47 C3 117.4(6) . .
O8 C47 C3 115.1(6) . .
O10 C48 O9 121.4(6) . .
O10 C48 C16 119.6(7) . .
O9 C48 C16 118.8(6) . .
O14 C49 O13 122.9(6) . .
O14 C49 C27 118.2(6) . .
O13 C49 C27 118.8(6) . .
O14 C49 Cd3 54.8(3) . 1_655
O13 C49 Cd3 68.2(3) . 1_655
C27 C49 Cd3 171.2(5) . 1_655
O7 Cd1 O4 141.76(19) 1_465 .
O7 Cd1 O13 84.25(18) 1_465 1_455
O4 Cd1 O13 97.46(19) . 1_455
O7 Cd1 O5 85.55(18) 1_465 .
O4 Cd1 O5 83.87(19) . .
O13 Cd1 O5 164.99(16) 1_455 .
O7 Cd1 O9 86.68(17) 1_465 1_455
O4 Cd1 O9 129.20(18) . 1_455
O13 Cd1 O9 103.14(17) 1_455 1_455
O5 Cd1 O9 87.20(17) . 1_455
O7 Cd1 O10 138.68(17) 1_465 1_455
O4 Cd1 O10 79.54(19) . 1_455
O13 Cd1 O10 92.76(18) 1_455 1_455
O5 Cd1 O10 102.16(19) . 1_455
O9 Cd1 O10 53.82(17) 1_455 1_455
O7 Cd1 Cd2 73.13(13) 1_465 .
O4 Cd1 Cd2 122.47(15) . .
O13 Cd1 Cd2 137.68(12) 1_455 .
O5 Cd1 Cd2 47.89(12) . .
O9 Cd1 Cd2 41.74(12) 1_455 .
O10 Cd1 Cd2 82.31(14) 1_455 .
O8 Cd2 O3 93.1(3) 1_465 .
O8 Cd2 O1 118.7(2) 1_465 .
O3 Cd2 O1 80.8(3) . .
O8 Cd2 O6 136.9(2) 1_465 .
O3 Cd2 O6 88.8(3) . .
O1 Cd2 O6 104.1(2) . .
O8 Cd2 O9 88.84(18) 1_465 1_455
O3 Cd2 O9 168.2(3) . 1_455
O1 Cd2 O9 88.1(2) . 1_455
O6 Cd2 O9 97.7(2) . 1_455
O8 Cd2 O5 85.19(18) 1_465 .
O3 Cd2 O5 106.9(3) . .
O1 Cd2 O5 155.0(2) . .
O6 Cd2 O5 53.45(17) . .
O9 Cd2 O5 84.81(16) 1_455 .
O8 Cd2 Cd1 74.82(14) 1_465 .
O3 Cd2 Cd1 147.8(3) . .
O1 Cd2 Cd1 131.34(19) . .
O6 Cd2 Cd1 80.96(15) . .
O9 Cd2 Cd1 43.68(11) 1_455 .
O5 Cd2 Cd1 43.48(11) . .
O12 Cd3 O15B 103.1(5) 1_465 .
O12 Cd3 O15A 96.3(4) 1_465 .
O15B Cd3 O15A 11.2(6) . .
O12 Cd3 O14 150.0(2) 1_465 1_455
O15B Cd3 O14 93.7(5) . 1_455
O15A Cd3 O14 103.6(3) . 1_455
O12 Cd3 O2 92.3(2) 1_465 .
O15B Cd3 O2 100.0(5) . .
O15A Cd3 O2 91.5(3) . .
O14 Cd3 O2 109.27(19) 1_455 .
O12 Cd3 O11 56.2(2) 1_465 1_465
O15B Cd3 O11 101.3(5) . 1_465
O15A Cd3 O11 105.1(4) . 1_465
O14 Cd3 O11 96.43(19) 1_455 1_465
O2 Cd3 O11 145.21(19) . 1_465
O12 Cd3 O13 111.2(2) 1_465 1_455
O15B Cd3 O13 145.6(5) . 1_455
O15A Cd3 O13 151.7(4) . 1_455
O14 Cd3 O13 54.65(16) 1_455 1_455
O2 Cd3 O13 81.18(17) . 1_455
O11 Cd3 O13 95.95(18) 1_465 1_455
O12 Cd3 C39 28.3(2) 1_465 1_465
O15B Cd3 C39 104.2(5) . 1_465
O15A Cd3 C39 102.4(4) . 1_465
O14 Cd3 C39 123.4(2) 1_455 1_465
O2 Cd3 C39 119.3(2) . 1_465
O11 Cd3 C39 28.0(2) 1_465 1_465
O13 Cd3 C39 105.0(2) 1_455 1_465
O12 Cd3 C49 133.7(2) 1_465 1_455
O15B Cd3 C49 119.7(5) . 1_455
O15A Cd3 C49 128.7(4) . 1_455
O14 Cd3 C49 26.79(19) 1_455 1_455
O2 Cd3 C49 96.6(2) . 1_455
O11 Cd3 C49 96.28(19) 1_465 1_455
O13 Cd3 C49 27.88(18) 1_455 1_455
C39 Cd3 C49 116.6(2) 1_465 1_455
C10 N1 C20 123.2(5) . .
C10 N1 C8 117.4(5) . .
C20 N1 C8 119.3(5) . .
C40 N2 C33 120.1(5) . .
C40 N2 C30 120.4(5) . .
C33 N2 C30 118.1(5) . .
C5 N3 C11 126.9(16) . .
C5 N3 C9 114.3(12) . .
C11 N3 C9 118.7(12) . .
C13 N4 C17 139.8(15) . .
C13 N4 C55 111.7(12) . .
C17 N4 C55 108.4(11) . .
C5 O1 Cd2 125.8(7) . .
C46 O2 Cd3 123.8(5) . .
C13 O3 Cd2 145.1(11) . .
C46 O4 Cd1 102.7(4) . .
C26 O5 Cd1 122.7(5) . .
C26 O5 Cd2 85.5(4) . .
Cd1 O5 Cd2 88.64(15) . .
C26 O6 Cd2 99.6(4) . .
C47 O7 Cd1 133.2(5) . 1_645
C47 O8 Cd2 131.3(4) . 1_645
C48 O9 Cd2 129.1(5) . 1_655
C48 O9 Cd1 92.5(4) . 1_655
Cd2 O9 Cd1 94.58(16) 1_655 1_655
C48 O10 Cd1 91.6(4) . 1_655
C39 O11 Cd3 85.6(5) . 1_645
C39 O12 Cd3 96.1(5) . 1_645
C49 O13 Cd1 130.5(4) . 1_655
C49 O13 Cd3 83.9(4) . 1_655
Cd1 O13 Cd3 102.39(17) 1_655 1_655
C49 O14 Cd3 98.4(4) . 1_655
C51A O15A Cd3 141.5(10) . .
C51A N5A C53A 125.1(15) . .
C51A N5A C54A 115.6(14) . .
C53A N5A C54A 119.4(12) . .
O15A C51A N5A 127.1(17) . .
O15A C51A C52A 117.7(13) . .
N5A C51A C52A 115.3(14) . .
N5A C53A H53A 109.5 . .
N5A C53A H53B 109.5 . .
H53A C53A H53B 109.5 . .
N5A C53A H53C 109.5 . .
H53A C53A H53C 109.5 . .
H53B C53A H53C 109.5 . .
C51A C52A H52A 109.5 . .
C51A C52A H52B 109.5 . .
H52A C52A H52B 109.5 . .
C51A C52A H52C 109.5 . .
H52A C52A H52C 109.5 . .
H52B C52A H52C 109.5 . .
N5A C54A H54A 109.5 . .
N5A C54A H54B 109.5 . .
H54A C54A H54B 109.5 . .
N5A C54A H54C 109.5 . .
H54A C54A H54C 109.5 . .
H54B C54A H54C 109.5 . .
C51B O15B Cd3 141.6(14) . .
O15B C51B N5B 121(2) . .
O15B C51B C52B 119.2(16) . .
N5B C51B C52B 119.4(18) . .
C51B C52B H52D 109.5 . .
C51B C52B H52E 109.5 . .
H52D C52B H52E 109.5 . .
C51B C52B H52F 109.5 . .
H52D C52B H52F 109.5 . .
H52E C52B H52F 109.5 . .
C51B N5B C53B 120.4(19) . .
C51B N5B C54B 121.8(18) . .
C53B N5B C54B 117.8(15) . .
N5B C54B H54D 109.5 . .
N5B C54B H54E 109.5 . .
H54D C54B H54E 109.5 . .
N5B C54B H54F 109.5 . .
H54D C54B H54F 109.5 . .
H54E C54B H54F 109.5 . .
N5B C53B H53D 109.5 . .
N5B C53B H53E 109.5 . .
H53D C53B H53E 109.5 . .
N5B C53B H53F 109.5 . .
H53D C53B H53F 109.5 . .
H53E C53B H53F 109.5 . .
C13 C15 H15A 109.5 . .
C13 C15 H15B 109.5 . .
H15A C15 H15B 109.5 . .
C13 C15 H15C 109.5 . .
H15A C15 H15C 109.5 . .
H15B C15 H15C 109.5 . .
N4 C55 H55A 109.5 . .
N4 C55 H55B 109.5 . .
H55A C55 H55B 109.5 . .
N4 C55 H55C 109.5 . .
H55A C55 H55C 109.5 . .
H55B C55 H55C 109.5 . .
N6 C56 O16 118(3) . .
N6 C56 C57 109(3) . .
O16 C56 C57 133(2) . .
C56 C57 H57A 109.5 . .
C56 C57 H57B 109.5 . .
H57A C57 H57B 109.5 . .
C56 C57 H57C 109.5 . .
H57A C57 H57C 109.5 . .
H57B C57 H57C 109.5 . .
C56 N6 C59 128(3) . .
C56 N6 C58 117(3) . .
C59 N6 C58 114.6(17) . .
N6 C58 H58A 109.5 . .
N6 C58 H58B 109.5 . .
H58A C58 H58B 109.5 . .
N6 C58 H58C 109.5 . .
H58A C58 H58C 109.5 . .
H58B C58 H58C 109.5 . .
N6 C59 H59A 109.5 . .
N6 C59 H59B 109.5 . .
H59A C59 H59B 109.5 . .
N6 C59 H59C 109.5 . .
H59A C59 H59C 109.5 . .
H59B C59 H59C 109.5 . .
N7 C60 O17 136(4) . .
N7 C60 C61 105(3) . .
O17 C60 C61 119(2) . .
C60 C61 H61A 109.5 . .
C60 C61 H61B 109.5 . .
H61A C61 H61B 109.5 . .
C60 C61 H61C 109.5 . .
H61A C61 H61C 109.5 . .
H61B C61 H61C 109.5 . .
C60 N7 C63 135(4) . .
C60 N7 C62 108(3) . .
C63 N7 C62 117.3(18) . .
N7 C63 H63A 109.5 . .
N7 C63 H63B 109.5 . .
H63A C63 H63B 109.5 . .
N7 C63 H63C 109.5 . .
H63A C63 H63C 109.5 . .
H63B C63 H63C 109.5 . .
N7 C62 H62A 109.5 . .
N7 C62 H62B 109.5 . .
H62A C62 H62B 109.5 . .
N7 C62 H62C 109.5 . .
H62A C62 H62C 109.5 . .
H62B C62 H62C 109.5 . .

loop_
_geom_bond_atom_site_label_1
_geom_bond_atom_site_label_2
_geom_bond_distance
_geom_bond_site_symmetry_2
C1 C8 1.370(9) .
C1 C2 1.375(9) .
C1 H1A 0.9300 .
C2 C3 1.386(10) .
C2 H2A 0.9300 .
C3 C4 1.370(10) .
C3 C47 1.516(9) .
C4 C6 1.386(9) .
C4 H4A 0.9300 .
C5 N3 1.196(14) .
C5 O1 1.318(14) .
C5 C7 1.499(16) .
C6 C8 1.385(10) .
C6 H6A 0.9300 .
C7 H7A 0.9600 .
C7 H7B 0.9600 .
C7 H7C 0.9600 .
C8 N1 1.454(7) .
C9 N3 1.546(17) .
C9 H9A 0.9600 .
C9 H9B 0.9600 .
C9 H9C 0.9600 .
C10 C19 1.377(9) .
C10 N1 1.396(7) .
C10 C12 1.395(9) .
C11 N3 1.437(14) .
C11 H11A 0.9600 .
C11 H11B 0.9600 .
C11 H11C 0.9600 .
C12 C14 1.385(9) .
C12 H12A 0.9300 .
C13 O3 1.172(15) .
C13 N4 1.236(16) .
C13 C15 1.414(18) .
C14 C16 1.378(9) .
C14 H14A 0.9300 .
C16 C18 1.388(9) .
C16 C48 1.495(9) .
C17 N4 1.386(15) .
C17 H17A 0.9600 .
C17 H17B 0.9600 .
C17 H17C 0.9600 .
C18 C19 1.382(9) .
C18 H18A 0.9300 .
C19 H19A 0.9300 .
C20 C25 1.394(8) .
C20 C21 1.397(9) .
C20 N1 1.416(7) .
C21 C22 1.360(9) .
C21 H21A 0.9300 .
C22 C23 1.388(9) .
C22 H22A 0.9300 .
C23 C24 1.392(9) .
C23 C26 1.483(9) .
C24 C25 1.381(9) .
C24 H24A 0.9300 .
C25 H25A 0.9300 .
C26 O5 1.251(8) .
C26 O6 1.265(8) .
C27 C28 1.372(9) .
C27 C32 1.398(9) .
C27 C49 1.503(9) .
C28 C29 1.373(9) .
C28 H28A 0.9300 .
C29 C30 1.398(9) .
C29 H29A 0.9300 .
C30 C31 1.371(9) .
C30 N2 1.431(8) .
C31 C32 1.384(9) .
C31 H31A 0.9300 .
C32 H32A 0.9300 .
C33 C34 1.374(9) .
C33 C38 1.387(10) .
C33 N2 1.418(8) .
C34 C35 1.381(10) .
C34 H34A 0.9300 .
C35 C36 1.387(10) .
C35 H35A 0.9300 .
C36 C37 1.384(10) .
C36 C39 1.492(10) .
C37 C38 1.359(10) .
C37 H37A 0.9300 .
C38 H38A 0.9300 .
C39 O11 1.243(10) .
C39 O12 1.259(10) .
C39 Cd3 2.643(8) 1_645
C40 C45 1.377(9) .
C40 C41 1.377(9) .
C40 N2 1.415(8) .
C41 C42 1.398(9) .
C41 H41A 0.9300 .
C42 C43 1.369(9) .
C42 H42A 0.9300 .
C43 C44 1.407(9) .
C43 C46 1.493(9) .
C44 C45 1.377(9) .
C44 H44A 0.9300 .
C45 H45A 0.9300 .
C46 O2 1.247(8) .
C46 O4 1.256(8) .
C47 O7 1.228(8) .
C47 O8 1.274(8) .
C48 O10 1.243(8) .
C48 O9 1.269(8) .
C49 O14 1.235(8) .
C49 O13 1.275(8) .
C49 Cd3 2.711(7) 1_655
Cd1 O7 2.234(4) 1_465
Cd1 O4 2.255(5) .
Cd1 O13 2.316(5) 1_455
Cd1 O5 2.386(5) .
Cd1 O9 2.402(5) 1_455
Cd1 O10 2.436(5) 1_455
Cd1 Cd2 3.4668(11) .
Cd2 O8 2.198(5) 1_465
Cd2 O3 2.222(8) .
Cd2 O1 2.259(6) .
Cd2 O6 2.263(5) .
Cd2 O9 2.315(5) 1_455
Cd2 O5 2.572(5) .
Cd3 O12 2.193(5) 1_465
Cd3 O15B 2.203(17) .
Cd3 O15A 2.223(12) .
Cd3 O14 2.239(5) 1_455
Cd3 O2 2.257(5) .
Cd3 O11 2.430(6) 1_465
Cd3 O13 2.531(5) 1_455
Cd3 C39 2.643(8) 1_465
Cd3 C49 2.711(7) 1_455
N4 C55 1.565(17) .
O7 Cd1 2.234(4) 1_645
O8 Cd2 2.198(5) 1_645
O9 Cd2 2.315(5) 1_655
O9 Cd1 2.402(5) 1_655
O10 Cd1 2.436(5) 1_655
O11 Cd3 2.430(6) 1_645
O12 Cd3 2.193(5) 1_645
O13 Cd1 2.316(5) 1_655
O13 Cd3 2.531(5) 1_655
O14 Cd3 2.239(5) 1_655
O15A C51A 1.219(14) .
N5A C51A 1.259(15) .
N5A C53A 1.468(14) .
N5A C54A 1.498(15) .
C51A C52A 1.498(15) .
C53A H53A 0.9600 .
C53A H53B 0.9600 .
C53A H53C 0.9600 .
C52A H52A 0.9600 .
C52A H52B 0.9600 .
C52A H52C 0.9600 .
C54A H54A 0.9600 .
C54A H54B 0.9600 .
C54A H54C 0.9600 .
O15B C51B 1.244(16) .
C51B N5B 1.245(17) .
C51B C52B 1.485(17) .
C52B H52D 0.9600 .
C52B H52E 0.9600 .
C52B H52F 0.9600 .
N5B C53B 1.483(17) .
N5B C54B 1.503(17) .
C54B H54D 0.9600 .
C54B H54E 0.9600 .
C54B H54F 0.9600 .
C53B H53D 0.9600 .
C53B H53E 0.9600 .
C53B H53F 0.9600 .
C15 H15A 0.9600 .
C15 H15B 0.9600 .
C15 H15C 0.9600 .
C55 H55A 0.9600 .
C55 H55B 0.9600 .
C55 H55C 0.9600 .
O16 C56 1.337(17) .
C56 N6 1.212(18) .
C56 C57 1.504(18) .
C57 H57A 0.9600 .
C57 H57B 0.9600 .
C57 H57C 0.9600 .
N6 C59 1.463(17) .
N6 C58 1.552(17) .
C58 H58A 0.9600 .
C58 H58B 0.9600 .
C58 H58C 0.9600 .
C59 H59A 0.9600 .
C59 H59B 0.9600 .
C59 H59C 0.9600 .
O17 C60 1.285(18) .
C60 N7 1.187(18) .
C60 C61 1.454(19) .
C61 H61A 0.9600 .
C61 H61B 0.9600 .
C61 H61C 0.9600 .
N7 C63 1.497(18) .
N7 C62 1.518(18) .
C63 H63A 0.9600 .
C63 H63B 0.9600 .
C63 H63C 0.9600 .
C62 H62A 0.9600 .
C62 H62B 0.9600 .
C62 H62C 0.9600 .

loop_
_geom_hbond_atom_site_label_D
_geom_hbond_atom_site_label_H
_geom_hbond_atom_site_label_A
_geom_hbond_distance_DH
_geom_hbond_distance_HA
_geom_hbond_distance_DA
_geom_hbond_angle_DHA
_geom_hbond_site_symmetry_A
C7 H7A O6 0.96 2.32 3.225(12) 157.8 .
C7 H7C O6 0.96 2.52 3.432(13) 159.4 2_564
C17 H17A O12 0.96 2.58 3.223(14) 124.5 2_664
C17 H17C O2 0.96 2.64 3.133(14) 112.1 2_574
C52B H52D O12 0.96 2.64 3.51(2) 150.7 1_465
C59 H59B N5A 0.96 2.55 3.30(2) 135.2 1_645
C59 H59B N5B 0.96 2.50 3.25(3) 135.5 1_645
